data_4079121
loop_
_publ_author_name
'Nikitin, Kirill'
'Bothe, Cornelia'
'M\"uller-Bunz, Helge'
'Ortin, Yannick'
'McGlinchey, Michael J.'

_publ_section_title
;
 High and Low Rotational Barriers in Metal Tricarbonyl Complexes of 2- and
 3-Indenyl Anthracenes and Triptycenes: Rational Design of Molecular
 Brakes
;
_journal_issue 17
_journal_name_full Organometallics
_journal_page_first 6183
_journal_paper_doi 10.1021/om300512z
_journal_volume 31
_journal_year 2012
_chemical_formula_moiety 'C18 H12 O3 Cr'
_chemical_formula_sum 'C18 H12 Cr O3'
_chemical_formula_weight 328.28
_chemical_name_systematic
; 
 ? 
;
_space_group_IT_number 14
_symmetry_cell_setting monoclinic
_symmetry_space_group_name_Hall '-P 2yn'
_symmetry_space_group_name_H-M 'P 1 21/n 1'
_atom_sites_solution_hydrogens difmap
_atom_sites_solution_primary direct
_atom_sites_solution_secondary difmap
_audit_creation_method SHELXL-97
_cell_angle_alpha 90.00
_cell_angle_beta 112.510(2)
_cell_angle_gamma 90.00
_cell_formula_units_Z 4
_cell_length_a 11.3264(15)
_cell_length_b 10.9998(15)
_cell_length_c 12.2185(16)
_cell_measurement_reflns_used 4711
_cell_measurement_temperature 100(2)
_cell_measurement_theta_max 28.17
_cell_measurement_theta_min 2.69
_cell_volume 1406.3(3)
_computing_cell_refinement 'Bruker SAINT'
_computing_data_collection 'Bruker SMART'
_computing_data_reduction 'Bruker SAINT'
_computing_molecular_graphics 'Bruker SHELXTL'
_computing_publication_material 'Bruker SHELXTL'
_computing_structure_refinement 'SHELXL-97 (Sheldrick, 2008)'
_computing_structure_solution 'SHELXS-97 (Sheldrick, 2008)'
_diffrn_ambient_temperature 100(2)
_diffrn_detector_area_resol_mean 8.366
_diffrn_measured_fraction_theta_full 0.995
_diffrn_measured_fraction_theta_max 0.995
_diffrn_measurement_device_type 'CCD area detector'
_diffrn_measurement_method '\f and \w scans'
_diffrn_radiation_monochromator graphite
_diffrn_radiation_source 'sealed tube'
_diffrn_radiation_type MoK\a
_diffrn_radiation_wavelength 0.71073
_diffrn_reflns_av_R_equivalents 0.0266
_diffrn_reflns_av_sigmaI/netI 0.0256
_diffrn_reflns_limit_h_max 15
_diffrn_reflns_limit_h_min -15
_diffrn_reflns_limit_k_max 14
_diffrn_reflns_limit_k_min -14
_diffrn_reflns_limit_l_max 16
_diffrn_reflns_limit_l_min -16
_diffrn_reflns_number 13882
_diffrn_reflns_theta_full 28.27
_diffrn_reflns_theta_max 28.27
_diffrn_reflns_theta_min 2.09
_exptl_absorpt_coefficient_mu 0.823
_exptl_absorpt_correction_T_max 0.8866
_exptl_absorpt_correction_T_min 0.7514
_exptl_absorpt_correction_type multi-scan
_exptl_absorpt_process_details
; 
 SADABS v.2.10 (Sheldrick, 2000) was used for absorption correction. 
 R(int) for selected reflections was 0.024 before and 0.023 after 
 correction. The Ratio of minimum to maximum transmission is 0.847510. 
 The \l/2 correction factor is 0.0015. 
;
_exptl_crystal_colour orange
_exptl_crystal_density_diffrn 1.550
_exptl_crystal_density_method 'not measured'
_exptl_crystal_description block
_exptl_crystal_F_000 672
_exptl_crystal_size_max 0.20
_exptl_crystal_size_mid 0.15
_exptl_crystal_size_min 0.15
_refine_diff_density_max 0.698
_refine_diff_density_min -0.239
_refine_diff_density_rms 0.082
_refine_ls_extinction_method none
_refine_ls_goodness_of_fit_ref 1.056
_refine_ls_hydrogen_treatment refall
_refine_ls_matrix_type full
_refine_ls_number_parameters 247
_refine_ls_number_reflns 3460
_refine_ls_number_restraints 0
_refine_ls_restrained_S_all 1.056
_refine_ls_R_factor_all 0.0415
_refine_ls_R_factor_gt 0.0358
_refine_ls_shift/su_max 0.001
_refine_ls_shift/su_mean 0.000
_refine_ls_structure_factor_coef Fsqd
_refine_ls_weighting_details 'calc w=1/[\s^2^(Fo^2^)+(0.0560P)^2^+0.6965P] where P=(Fo^2^+2Fc^2^)/3'
_refine_ls_weighting_scheme calc
_refine_ls_wR_factor_gt 0.0926
_refine_ls_wR_factor_ref 0.0959
_reflns_number_gt 3027
_reflns_number_total 3460
_reflns_threshold_expression I>2\s(I)
_cod_data_source_file om300512z_si_002.cif
_cod_data_source_block mjm220(15)
_cod_original_sg_symbol_H-M 'P 21/n'
_cod_original_formula_sum 'C18 H12 O3 Cr'
_cod_database_code 4079121

loop_
_symmetry_equiv_pos_as_xyz
'x, y, z'
'-x+1/2, y+1/2, -z+1/2'
'-x, -y, -z'
'x-1/2, -y-1/2, z-1/2'

loop_
_atom_site_label
_atom_site_type_symbol
_atom_site_fract_x
_atom_site_fract_y
_atom_site_fract_z
_atom_site_U_iso_or_equiv
_atom_site_adp_type
_atom_site_occupancy
_atom_site_symmetry_multiplicity
_atom_site_calc_flag
Cr Cr 0.89127(2) 0.33058(2) 0.77170(2) 0.01410(10) Uani 1 1 d
C1 C 0.90863(17) 0.32884(16) 0.42874(15) 0.0190(3) Uani 1 1 d
H1 H 0.979(3) 0.282(3) 0.460(3) 0.072(10) Uiso 1 1 d
C2 C 0.86153(15) 0.40576(15) 0.49428(15) 0.0176(3) Uani 1 1 d
C8 C 0.92190(15) 0.42589(15) 0.62269(14) 0.0165(3) Uani 1 1 d
C9 C 1.03554(15) 0.36271(16) 0.69333(15) 0.0175(3) Uani 1 1 d
H9 H 1.0701(17) 0.3050(17) 0.6575(16) 0.008(4) Uiso 1 1 d
C10 C 1.09378(15) 0.38322(16) 0.81501(15) 0.0184(3) Uani 1 1 d
H10 H 1.163(2) 0.3336(19) 0.856(2) 0.022(5) Uiso 1 1 d
C11 C 1.03998(16) 0.46632(16) 0.87062(15) 0.0182(3) Uani 1 1 d
H11 H 1.0791(19) 0.4771(19) 0.9505(19) 0.018(5) Uiso 1 1 d
C12 C 0.92844(16) 0.52870(16) 0.80461(15) 0.0186(3) Uani 1 1 d
H12 H 0.888(2) 0.584(2) 0.8424(19) 0.025(5) Uiso 1 1 d
C13 C 0.86798(16) 0.50792(16) 0.68061(15) 0.0194(3) Uani 1 1 d
H13 H 0.794(2) 0.546(2) 0.639(2) 0.026(6) Uiso 1 1 d
C3 C 0.74594(17) 0.46778(16) 0.41588(16) 0.0206(3) Uani 1 1 d
H3A H 0.751(3) 0.560(3) 0.428(3) 0.062(9) Uiso 1 1 d
H3B H 0.674(3) 0.458(3) 0.441(3) 0.052(8) Uiso 1 1 d
C3A C 0.72756(16) 0.42534(15) 0.29442(15) 0.0183(3) Uani 1 1 d
C4 C 0.63807(16) 0.45895(16) 0.18527(16) 0.0206(3) Uani 1 1 d
H4 H 0.573(2) 0.513(2) 0.1776(19) 0.022(5) Uiso 1 1 d
C5 C 0.64739(16) 0.40960(16) 0.08413(15) 0.0197(3) Uani 1 1 d
H5 H 0.592(2) 0.431(2) 0.011(2) 0.027(6) Uiso 1 1 d
C6 C 0.74232(17) 0.32581(15) 0.09130(16) 0.0196(3) Uani 1 1 d
H6 H 0.751(2) 0.292(2) 0.0219(19) 0.021(5) Uiso 1 1 d
C7 C 0.83236(16) 0.29061(17) 0.20201(16) 0.0192(3) Uani 1 1 d
H7 H 0.894(2) 0.237(2) 0.2054(19) 0.026(6) Uiso 1 1 d
C7A C 0.82439(16) 0.34247(15) 0.30286(15) 0.0174(3) Uani 1 1 d
C14 C 0.93804(17) 0.23073(18) 0.90329(16) 0.0237(4) Uani 1 1 d
O14 O 0.96545(16) 0.16770(14) 0.98460(14) 0.0393(4) Uani 1 1 d
C15 C 0.72973(17) 0.34237(16) 0.77578(15) 0.0192(3) Uani 1 1 d
O15 O 0.63015(12) 0.34756(14) 0.77958(13) 0.0295(3) Uani 1 1 d
C16 C 0.83842(16) 0.19762(17) 0.67312(16) 0.0202(3) Uani 1 1 d
O16 O 0.80652(13) 0.11701(13) 0.60754(12) 0.0288(3) Uani 1 1 d

loop_
_atom_site_aniso_label
_atom_site_aniso_U_11
_atom_site_aniso_U_22
_atom_site_aniso_U_33
_atom_site_aniso_U_23
_atom_site_aniso_U_13
_atom_site_aniso_U_12
Cr 0.01296(15) 0.01680(15) 0.01328(15) 0.00006(9) 0.00585(10) -0.00171(9)
C1 0.0168(8) 0.0232(9) 0.0160(8) 0.0021(6) 0.0053(6) 0.0003(6)
C2 0.0157(7) 0.0175(8) 0.0203(8) 0.0027(6) 0.0076(6) -0.0009(6)
C8 0.0183(7) 0.0171(8) 0.0150(7) 0.0007(6) 0.0074(6) -0.0041(6)
C9 0.0158(7) 0.0185(8) 0.0208(8) 0.0005(6) 0.0098(6) -0.0004(6)
C10 0.0134(7) 0.0222(8) 0.0191(8) 0.0009(6) 0.0057(6) -0.0015(6)
C11 0.0161(7) 0.0206(8) 0.0164(8) -0.0010(6) 0.0045(6) -0.0046(6)
C12 0.0205(8) 0.0176(8) 0.0202(8) -0.0008(6) 0.0106(7) 0.0002(6)
C13 0.0178(8) 0.0189(8) 0.0206(8) 0.0038(6) 0.0064(7) 0.0010(6)
C3 0.0198(8) 0.0205(9) 0.0197(8) 0.0013(7) 0.0055(7) 0.0006(6)
C3A 0.0178(8) 0.0181(8) 0.0187(8) 0.0015(6) 0.0066(6) -0.0023(6)
C4 0.0184(8) 0.0193(8) 0.0217(8) 0.0010(6) 0.0048(7) 0.0002(6)
C5 0.0175(8) 0.0209(8) 0.0161(8) 0.0034(6) 0.0013(6) -0.0026(6)
C6 0.0204(8) 0.0219(9) 0.0170(8) -0.0016(6) 0.0079(7) -0.0063(6)
C7 0.0157(8) 0.0194(8) 0.0228(8) 0.0023(7) 0.0077(7) -0.0005(6)
C7A 0.0153(7) 0.0189(8) 0.0155(8) 0.0037(6) 0.0030(6) -0.0045(6)
C14 0.0210(8) 0.0274(9) 0.0233(9) 0.0020(7) 0.0091(7) -0.0015(7)
O14 0.0418(9) 0.0440(10) 0.0302(8) 0.0173(7) 0.0118(7) 0.0032(7)
C15 0.0192(8) 0.0221(8) 0.0166(8) -0.0028(6) 0.0070(6) -0.0038(6)
O15 0.0176(6) 0.0399(8) 0.0332(8) -0.0063(6) 0.0122(6) -0.0051(5)
C16 0.0189(8) 0.0224(8) 0.0223(8) 0.0012(7) 0.0112(7) -0.0045(6)
O16 0.0326(7) 0.0268(7) 0.0309(7) -0.0093(6) 0.0165(6) -0.0114(6)

loop_
_atom_type_symbol
_atom_type_description
_atom_type_scat_dispersion_real
_atom_type_scat_dispersion_imag
_atom_type_scat_source
C C 0.0033 0.0016 'International Tables Vol C Tables 4.2.6.8 and 6.1.1.4'
H H 0.0000 0.0000 'International Tables Vol C Tables 4.2.6.8 and 6.1.1.4'
O O 0.0106 0.0060 'International Tables Vol C Tables 4.2.6.8 and 6.1.1.4'
Cr Cr 0.3209 0.6236 'International Tables Vol C Tables 4.2.6.8 and 6.1.1.4'

loop_
_geom_angle_atom_site_label_1
_geom_angle_atom_site_label_2
_geom_angle_atom_site_label_3
_geom_angle
C16 Cr C14 90.58(8)
C16 Cr C15 89.77(8)
C14 Cr C15 88.59(8)
C16 Cr C13 115.14(7)
C14 Cr C13 154.28(8)
C15 Cr C13 91.32(7)
C16 Cr C9 87.30(7)
C14 Cr C9 117.21(7)
C15 Cr C9 154.05(7)
C13 Cr C9 66.88(6)
C16 Cr C10 114.17(7)
C14 Cr C10 91.24(7)
C15 Cr C10 156.05(7)
C13 Cr C10 78.67(6)
C9 Cr C10 36.62(6)
C16 Cr C12 152.42(7)
C14 Cr C12 116.92(8)
C15 Cr C12 92.69(7)
C13 Cr C12 37.38(6)
C9 Cr C12 78.59(6)
C10 Cr C12 66.16(6)
C16 Cr C11 151.04(7)
C14 Cr C11 91.20(7)
C15 Cr C11 119.16(7)
C13 Cr C11 66.53(6)
C9 Cr C11 66.32(6)
C10 Cr C11 36.89(6)
C12 Cr C11 36.40(6)
C16 Cr C8 87.30(7)
C14 Cr C8 154.51(7)
C15 Cr C8 116.79(7)
C13 Cr C8 37.23(6)
C9 Cr C8 37.33(6)
C10 Cr C8 66.74(6)
C12 Cr C8 67.13(6)
C11 Cr C8 78.89(6)
C2 C1 C7A 107.36(15)
C2 C1 H1 125(2)
C7A C1 H1 128(2)
C1 C2 C3 110.37(15)
C1 C2 C8 125.26(15)
C3 C2 C8 124.31(15)
C13 C8 C9 117.93(15)
C13 C8 C2 120.98(15)
C9 C8 C2 121.09(15)
C13 C8 Cr 70.28(9)
C9 C8 Cr 70.41(9)
C2 C8 Cr 130.10(11)
C10 C9 C8 121.01(15)
C10 C9 Cr 72.02(10)
C8 C9 Cr 72.26(9)
C10 C9 H9 119.7(11)
C8 C9 H9 119.2(11)
Cr C9 H9 127.0(12)
C9 C10 C11 120.24(16)
C9 C10 Cr 71.37(9)
C11 C10 Cr 71.74(9)
C9 C10 H10 115.5(14)
C11 C10 H10 124.0(14)
Cr C10 H10 124.1(13)
C12 C11 C10 120.30(16)
C12 C11 Cr 71.71(10)
C10 C11 Cr 71.37(10)
C12 C11 H11 121.1(13)
C10 C11 H11 118.6(13)
Cr C11 H11 128.6(13)
C11 C12 C13 119.88(16)
C11 C12 Cr 71.89(10)
C13 C12 Cr 70.71(10)
C11 C12 H12 121.2(13)
C13 C12 H12 118.8(13)
Cr C12 H12 127.0(13)
C8 C13 C12 120.61(16)
C8 C13 Cr 72.50(10)
C12 C13 Cr 71.91(10)
C8 C13 H13 120.3(14)
C12 C13 H13 119.1(14)
Cr C13 H13 126.6(14)
C2 C3 C3A 104.76(14)
C2 C3 H3A 112.3(17)
C3A C3 H3A 115.7(17)
C2 C3 H3B 112.7(17)
C3A C3 H3B 117.4(17)
H3A C3 H3B 94(2)
C4 C3A C7A 120.69(16)
C4 C3A C3 130.38(16)
C7A C3A C3 108.88(15)
C3A C4 C5 118.45(16)
C3A C4 H4 122.2(13)
C5 C4 H4 119.3(13)
C4 C5 C6 121.45(16)
C4 C5 H5 121.2(15)
C6 C5 H5 117.4(15)
C5 C6 C7 120.16(16)
C5 C6 H6 122.4(13)
C7 C6 H6 117.4(13)
C7A C7 C6 118.13(16)
C7A C7 H7 122.6(14)
C6 C7 H7 119.3(14)
C7 C7A C3A 121.09(15)
C7 C7A C1 130.27(16)
C3A C7A C1 108.60(15)
O14 C14 Cr 178.99(18)
O15 C15 Cr 178.64(17)
O16 C16 Cr 176.97(15)

loop_
_geom_bond_atom_site_label_1
_geom_bond_atom_site_label_2
_geom_bond_distance
Cr C16 1.8429(19)
Cr C14 1.8493(19)
Cr C15 1.8539(18)
Cr C13 2.2110(18)
Cr C9 2.2158(17)
Cr C10 2.2242(16)
Cr C12 2.2268(18)
Cr C11 2.2290(17)
Cr C8 2.2400(16)
C1 C2 1.403(2)
C1 C7A 1.475(2)
C1 H1 0.90(3)
C2 C3 1.462(2)
C2 C8 1.469(2)
C8 C13 1.421(2)
C8 C9 1.426(2)
C9 C10 1.395(2)
C9 H9 0.937(19)
C10 C11 1.409(2)
C10 H10 0.93(2)
C11 C12 1.392(2)
C11 H11 0.91(2)
C12 C13 1.422(2)
C12 H12 0.98(2)
C13 H13 0.90(2)
C3 C3A 1.492(2)
C3 H3A 1.02(3)
C3 H3B 0.98(3)
C3A C4 1.381(2)
C3A C7A 1.399(2)
C4 C5 1.390(3)
C4 H4 0.92(2)
C5 C6 1.393(3)
C5 H5 0.90(2)
C6 C7 1.401(2)
C6 H6 0.97(2)
C7 C7A 1.392(2)
C7 H7 0.90(2)
C14 O14 1.152(2)
C15 O15 1.148(2)
C16 O16 1.156(2)

loop_
_geom_torsion_atom_site_label_1
_geom_torsion_atom_site_label_2
_geom_torsion_atom_site_label_3
_geom_torsion_atom_site_label_4
_geom_torsion
C7A C1 C2 C3 1.63(19)
C7A C1 C2 C8 -175.94(15)
C1 C2 C8 C13 178.61(16)
C3 C2 C8 C13 1.4(3)
C1 C2 C8 C9 -2.1(3)
C3 C2 C8 C9 -179.38(16)
C1 C2 C8 Cr -91.9(2)
C3 C2 C8 Cr 90.9(2)
C16 Cr C8 C13 139.93(11)
C14 Cr C8 C13 -134.40(17)
C15 Cr C8 C13 51.55(12)
C9 Cr C8 C13 -130.97(14)
C10 Cr C8 C13 -102.26(11)
C12 Cr C8 C13 -29.49(10)
C11 Cr C8 C13 -65.65(10)
C16 Cr C8 C9 -89.09(11)
C14 Cr C8 C9 -3.4(2)
C15 Cr C8 C9 -177.47(10)
C13 Cr C8 C9 130.97(14)
C10 Cr C8 C9 28.72(10)
C12 Cr C8 C9 101.49(11)
C11 Cr C8 C9 65.33(10)
C16 Cr C8 C2 25.54(16)
C14 Cr C8 C2 111.2(2)
C15 Cr C8 C2 -62.84(17)
C13 Cr C8 C2 -114.39(19)
C9 Cr C8 C2 114.63(19)
C10 Cr C8 C2 143.35(17)
C12 Cr C8 C2 -143.88(17)
C11 Cr C8 C2 179.96(16)
C13 C8 C9 C10 -1.7(2)
C2 C8 C9 C10 179.07(15)
Cr C8 C9 C10 -55.21(15)
C13 C8 C9 Cr 53.55(14)
C2 C8 C9 Cr -125.72(15)
C16 Cr C9 C10 -138.66(11)
C14 Cr C9 C10 -49.39(13)
C15 Cr C9 C10 137.42(16)
C13 Cr C9 C10 102.49(11)
C12 Cr C9 C10 65.17(11)
C11 Cr C9 C10 29.09(10)
C8 Cr C9 C10 132.26(15)
C16 Cr C9 C8 89.08(11)
C14 Cr C9 C8 178.35(10)
C15 Cr C9 C8 5.2(2)
C13 Cr C9 C8 -29.78(10)
C10 Cr C9 C8 -132.26(15)
C12 Cr C9 C8 -67.09(10)
C11 Cr C9 C8 -103.18(11)
C8 C9 C10 C11 0.7(3)
Cr C9 C10 C11 -54.60(14)
C8 C9 C10 Cr 55.32(14)
C16 Cr C10 C9 46.33(12)
C14 Cr C10 C9 137.52(11)
C15 Cr C10 C9 -133.16(17)
C13 Cr C10 C9 -66.32(11)
C12 Cr C10 C9 -103.43(11)
C11 Cr C10 C9 -132.14(15)
C8 Cr C10 C9 -29.24(10)
C16 Cr C10 C11 178.46(10)
C14 Cr C10 C11 -90.34(11)
C15 Cr C10 C11 -1.0(2)
C13 Cr C10 C11 65.82(10)
C9 Cr C10 C11 132.14(15)
C12 Cr C10 C11 28.71(10)
C8 Cr C10 C11 102.90(11)
C9 C10 C11 C12 -0.1(3)
Cr C10 C11 C12 -54.51(15)
C9 C10 C11 Cr 54.42(14)
C16 Cr C11 C12 129.34(15)
C14 Cr C11 C12 -137.29(11)
C15 Cr C11 C12 -48.24(12)
C13 Cr C11 C12 29.43(10)
C9 Cr C11 C12 103.36(11)
C10 Cr C11 C12 132.24(15)
C8 Cr C11 C12 66.36(10)
C16 Cr C11 C10 -2.9(2)
C14 Cr C11 C10 90.47(11)
C15 Cr C11 C10 179.52(10)
C13 Cr C11 C10 -102.80(11)
C9 Cr C11 C10 -28.88(10)
C12 Cr C11 C10 -132.24(15)
C8 Cr C11 C10 -65.87(10)
C10 C11 C12 C13 0.4(3)
Cr C11 C12 C13 -53.92(15)
C10 C11 C12 Cr 54.35(14)
C16 Cr C12 C11 -126.02(16)
C14 Cr C12 C11 49.52(12)
C15 Cr C12 C11 139.30(11)
C13 Cr C12 C11 -132.06(15)
C9 Cr C12 C11 -65.36(10)
C10 Cr C12 C11 -29.07(10)
C8 Cr C12 C11 -102.68(11)
C16 Cr C12 C13 6.0(2)
C14 Cr C12 C13 -178.43(11)
C15 Cr C12 C13 -88.65(11)
C9 Cr C12 C13 66.69(10)
C10 Cr C12 C13 102.98(11)
C11 Cr C12 C13 132.06(15)
C8 Cr C12 C13 29.38(10)
C9 C8 C13 C12 2.0(2)
C2 C8 C13 C12 -178.74(15)
Cr C8 C13 C12 55.61(15)
C9 C8 C13 Cr -53.62(13)
C2 C8 C13 Cr 125.66(15)
C11 C12 C13 C8 -1.4(3)
Cr C12 C13 C8 -55.88(15)
C11 C12 C13 Cr 54.48(15)
C16 Cr C13 C8 -45.26(12)
C14 Cr C13 C8 134.89(16)
C15 Cr C13 C8 -135.63(10)
C9 Cr C13 C8 29.86(9)
C10 Cr C13 C8 66.29(10)
C12 Cr C13 C8 131.66(15)
C11 Cr C13 C8 102.95(11)
C16 Cr C13 C12 -176.92(10)
C14 Cr C13 C12 3.2(2)
C15 Cr C13 C12 92.71(11)
C9 Cr C13 C12 -101.80(11)
C10 Cr C13 C12 -65.37(10)
C11 Cr C13 C12 -28.71(10)
C8 Cr C13 C12 -131.66(15)
C1 C2 C3 C3A -1.78(19)
C8 C2 C3 C3A 175.81(15)
C2 C3 C3A C4 -175.95(17)
C2 C3 C3A C7A 1.25(19)
C7A C3A C4 C5 -0.7(3)
C3 C3A C4 C5 176.20(17)
C3A C4 C5 C6 1.6(3)
C4 C5 C6 C7 -0.9(3)
C5 C6 C7 C7A -0.6(2)
C6 C7 C7A C3A 1.4(2)
C6 C7 C7A C1 -176.06(16)
C4 C3A C7A C7 -0.8(3)
C3 C3A C7A C7 -178.31(15)
C4 C3A C7A C1 177.21(15)
C3 C3A C7A C1 -0.32(19)
C2 C1 C7A C7 176.96(17)
C2 C1 C7A C3A -0.80(19)
